data_4303457
loop_
_publ_author_name
'Yan-Ling Zhou'
'Mei-Chun Wu'
'Ming-Hua Zeng'
'Hong Liang'

_publ_contact_author_email ZMH@MAIBOX.GXNU.EDU.CN
_publ_contact_author_name 'Prof Ming-Hua Zeng'
_publ_section_title
;
Magneto-Structural Correlation in a Metamagnetic Cobalt(II)-Based
Pillared Trilayer Motif Constructed by Mixed Pyridyl-Type Carboxylate
Ligands
;
_journal_name_full 'Inorganic Chemistry'
_journal_page_first 10146
_journal_page_last 10150
_journal_paper_doi 10.1021/ic901085p
_journal_volume 48
_journal_year 2009
_chemical_formula_moiety 'C24 H18 Co3 N4 O12'
_chemical_formula_sum 'C24 H18 Co3 N4 O12'
_chemical_formula_weight 731.21
_chemical_name_systematic
; 
 ? 
;
_space_group_IT_number 14
_symmetry_cell_setting monoclinic
_symmetry_space_group_name_Hall '-P 2ybc'
_symmetry_space_group_name_H-M 'P 1 21/c 1'
_atom_sites_solution_hydrogens geom
_atom_sites_solution_primary direct
_atom_sites_solution_secondary difmap
_audit_creation_method SHELXL-97
_cell_angle_alpha 90.00
_cell_angle_beta 93.588(4)
_cell_angle_gamma 90.00
_cell_formula_units_Z 2
_cell_length_a 9.3232(18)
_cell_length_b 12.212(2)
_cell_length_c 11.736(2)
_cell_measurement_reflns_used 7210
_cell_measurement_temperature 173(2)
_cell_measurement_theta_max 26.60
_cell_measurement_theta_min 2.409
_cell_volume 1333.6(4)
_computing_cell_refinement 'Bruker SMART'
_computing_data_collection 'Bruker SMART'
_computing_data_reduction 'Bruker SAINT'
_computing_molecular_graphics 'Bruker SHELXTL'
_computing_publication_material 'Bruker SHELXTL'
_computing_structure_refinement 'SHELXL-97 (Sheldrick, 1997)'
_computing_structure_solution 'SHELXS-97 (Sheldrick, 1990)'
_diffrn_ambient_temperature 173(2)
_diffrn_measured_fraction_theta_full 0.997
_diffrn_measured_fraction_theta_max 0.997
_diffrn_measurement_device_type 'CCD area detector'
_diffrn_measurement_method 'phi and omega scans'
_diffrn_radiation_monochromator graphite
_diffrn_radiation_source 'fine-focus sealed tube'
_diffrn_radiation_type MoK\a
_diffrn_radiation_wavelength 0.71073
_diffrn_reflns_av_R_equivalents 0.0369
_diffrn_reflns_av_sigmaI/netI 0.0535
_diffrn_reflns_limit_h_max 9
_diffrn_reflns_limit_h_min -11
_diffrn_reflns_limit_k_max 15
_diffrn_reflns_limit_k_min -14
_diffrn_reflns_limit_l_max 12
_diffrn_reflns_limit_l_min -14
_diffrn_reflns_number 7210
_diffrn_reflns_theta_full 26.99
_diffrn_reflns_theta_max 26.99
_diffrn_reflns_theta_min 2.19
_exptl_absorpt_coefficient_mu 1.917
_exptl_absorpt_correction_T_max 0.8168
_exptl_absorpt_correction_T_min 0.7241
_exptl_absorpt_correction_type multi-scan
_exptl_absorpt_process_details 'SADABS (Sheldrick, 1996)'
_exptl_crystal_colour red
_exptl_crystal_density_diffrn 1.821
_exptl_crystal_density_method 'not measured'
_exptl_crystal_description block
_exptl_crystal_F_000 734
_exptl_crystal_size_max 0.18
_exptl_crystal_size_mid 0.18
_exptl_crystal_size_min 0.11
_refine_diff_density_max 0.424
_refine_diff_density_min -0.377
_refine_diff_density_rms 0.102
_refine_ls_extinction_method none
_refine_ls_goodness_of_fit_ref 1.050
_refine_ls_hydrogen_treatment constr
_refine_ls_matrix_type full
_refine_ls_number_parameters 196
_refine_ls_number_reflns 2904
_refine_ls_number_restraints 0
_refine_ls_restrained_S_all 1.050
_refine_ls_R_factor_all 0.0627
_refine_ls_R_factor_gt 0.0339
_refine_ls_shift/su_max 0.000
_refine_ls_shift/su_mean 0.000
_refine_ls_structure_factor_coef Fsqd
_refine_ls_weighting_details 'calc w=1/[\s^2^(Fo^2^)+(0.0298P)^2^+1.0865P] where P=(Fo^2^+2Fc^2^)/3'
_refine_ls_weighting_scheme calc
_refine_ls_wR_factor_gt 0.0676
_refine_ls_wR_factor_ref 0.0783
_reflns_number_gt 2098
_reflns_number_total 2904
_reflns_threshold_expression >2sigma(I)
_cod_data_source_file ic901085p_si_001.cif
_cod_data_source_block co
_cod_depositor_comments
;
The following automatic conversions were performed:
'_symmetry_cell_setting' value 'Monoclinic' changed to 'monoclinic'
according to '/home/saulius/struct/CIF-dictionaries/cif_core.dic'
dictionary named 'cif_core.dic' version 2.4.1 from 2010-06-29.

Automatic conversion script
Id: cif_fix_enum 1527 2010-12-29 10:47:43Z saulius 
;
_cod_original_sg_symbol_Hall -P2ybc
_cod_database_code 4303457

loop_
_symmetry_equiv_pos_as_xyz
'x, y, z'
'-x, y+1/2, -z+1/2'
'-x, -y, -z'
'x, -y-1/2, z-1/2'

loop_
_atom_site_label
_atom_site_type_symbol
_atom_site_fract_x
_atom_site_fract_y
_atom_site_fract_z
_atom_site_U_iso_or_equiv
_atom_site_adp_type
_atom_site_occupancy
_atom_site_symmetry_multiplicity
_atom_site_calc_flag
_atom_site_refinement_flags
_atom_site_disorder_assembly
_atom_site_disorder_group
Co1 Co 0.14073(5) 0.28086(3) 0.19490(3) 0.01013(11) Uani 1 1 d . . .
Co2 Co 0.0000 0.5000 0.0000 0.01068(15) Uani 1 2 d S . .
O1 O 0.1466(2) 0.41696(16) 0.29017(17) 0.0158(5) Uani 1 1 d . . .
O2 O 0.1449(2) 0.19261(16) 0.34468(17) 0.0147(5) Uani 1 1 d . . .
O3 O 0.1213(2) 0.15289(16) 0.52682(16) 0.0109(4) Uani 1 1 d . . .
O4 O -0.0871(2) 0.27267(17) 0.19356(18) 0.0160(5) Uani 1 1 d . . .
O5 O -0.1430(2) 0.43102(17) 0.10354(18) 0.0161(5) Uani 1 1 d . . .
O1W O 0.1160(2) 0.57050(16) 0.13986(17) 0.0142(5) Uani 1 1 d . . .
N1 N 0.1599(3) 0.3578(2) 0.5940(2) 0.0128(5) Uani 1 1 d . . .
N2 N -0.6269(3) 0.2999(2) 0.1917(2) 0.0160(6) Uani 1 1 d . . .
C1 C 0.1559(3) 0.3395(2) 0.4797(2) 0.0108(6) Uani 1 1 d . . .
C2 C 0.1603(3) 0.4270(2) 0.4005(3) 0.0129(6) Uani 1 1 d . . .
C3 C 0.1784(4) 0.5332(2) 0.4489(3) 0.0179(7) Uani 1 1 d . . .
H3A H 0.1853 0.5947 0.4000 0.021 Uiso 1 1 calc R . .
C4 C 0.1859(4) 0.5482(3) 0.5640(3) 0.0200(7) Uani 1 1 d . . .
H4A H 0.1993 0.6196 0.5952 0.024 Uiso 1 1 calc R . .
C5 C 0.1739(4) 0.4583(2) 0.6356(3) 0.0156(7) Uani 1 1 d . . .
H5A H 0.1758 0.4692 0.7158 0.019 Uiso 1 1 calc R . .
C6 C 0.1407(3) 0.2220(2) 0.4469(2) 0.0108(6) Uani 1 1 d . . .
C7 C -0.1731(3) 0.3437(2) 0.1538(2) 0.0139(7) Uani 1 1 d . . .
C8 C -0.3311(4) 0.3278(2) 0.1703(3) 0.0147(7) Uani 1 1 d . . .
C9 C -0.4305(4) 0.4048(3) 0.1281(3) 0.0221(8) Uani 1 1 d . . .
H9A H -0.3988 0.4687 0.0909 0.026 Uiso 1 1 calc R . .
C10 C -0.5751(4) 0.3885(3) 0.1402(3) 0.0223(8) Uani 1 1 d . . .
H10A H -0.6411 0.4423 0.1108 0.027 Uiso 1 1 calc R . .
C11 C -0.5304(4) 0.2275(3) 0.2351(3) 0.0215(8) Uani 1 1 d . . .
H11A H -0.5648 0.1654 0.2739 0.026 Uiso 1 1 calc R . .
C12 C -0.3834(4) 0.2377(3) 0.2269(3) 0.0197(7) Uani 1 1 d . . .
H12A H -0.3195 0.1840 0.2593 0.024 Uiso 1 1 calc R . .
H1WA H 0.1256 0.5269 0.1964 0.024 Uiso 1 1 d R . .
H1WB H 0.0655 0.6252 0.1575 0.024 Uiso 1 1 d R . .

loop_
_atom_site_aniso_label
_atom_site_aniso_U_11
_atom_site_aniso_U_22
_atom_site_aniso_U_33
_atom_site_aniso_U_23
_atom_site_aniso_U_13
_atom_site_aniso_U_12
Co1 0.0116(2) 0.0108(2) 0.0081(2) -0.00042(17) 0.00139(15) -0.00056(18)
Co2 0.0114(3) 0.0104(3) 0.0104(3) 0.0011(2) 0.0013(2) -0.0007(2)
O1 0.0276(14) 0.0122(11) 0.0074(11) 0.0008(8) 0.0006(9) -0.0005(10)
O2 0.0232(13) 0.0137(11) 0.0075(10) 0.0007(8) 0.0026(9) -0.0021(9)
O3 0.0146(12) 0.0098(10) 0.0085(10) 0.0019(8) 0.0010(8) -0.0013(9)
O4 0.0120(12) 0.0152(11) 0.0208(12) 0.0011(10) 0.0011(9) -0.0014(10)
O5 0.0155(13) 0.0161(11) 0.0175(11) 0.0011(9) 0.0066(9) -0.0014(10)
O1W 0.0177(12) 0.0109(10) 0.0140(11) 0.0002(9) 0.0013(9) 0.0023(9)
N1 0.0138(14) 0.0134(13) 0.0111(13) 0.0000(10) 0.0006(10) -0.0016(11)
N2 0.0145(15) 0.0163(14) 0.0172(14) 0.0019(11) 0.0004(11) -0.0014(11)
C1 0.0101(16) 0.0124(15) 0.0100(15) 0.0000(12) 0.0013(12) 0.0004(13)
C2 0.0121(16) 0.0145(15) 0.0122(16) 0.0012(12) 0.0020(12) 0.0004(13)
C3 0.0251(19) 0.0129(15) 0.0157(17) 0.0033(13) 0.0019(14) -0.0020(14)
C4 0.031(2) 0.0120(15) 0.0169(17) -0.0039(13) 0.0000(15) -0.0030(15)
C5 0.0220(19) 0.0136(15) 0.0113(16) -0.0026(13) 0.0014(13) -0.0012(14)
C6 0.0083(15) 0.0117(14) 0.0123(15) 0.0020(13) -0.0011(11) 0.0004(13)
C7 0.0184(18) 0.0132(15) 0.0104(15) -0.0069(12) 0.0033(13) -0.0045(14)
C8 0.0162(18) 0.0140(15) 0.0139(16) -0.0027(13) 0.0018(13) -0.0024(13)
C9 0.0185(19) 0.0174(17) 0.030(2) 0.0093(15) 0.0006(15) -0.0017(14)
C10 0.0159(19) 0.0195(17) 0.031(2) 0.0086(15) 0.0002(15) 0.0012(15)
C11 0.0206(19) 0.0173(16) 0.0272(19) 0.0102(15) 0.0048(15) 0.0007(15)
C12 0.0146(18) 0.0179(17) 0.0266(18) 0.0045(14) 0.0005(14) 0.0039(14)

loop_
_atom_type_symbol
_atom_type_description
_atom_type_scat_dispersion_real
_atom_type_scat_dispersion_imag
_atom_type_scat_source
C C 0.0033 0.0016 'International Tables Vol C Tables 4.2.6.8 and 6.1.1.4'
H H 0.0000 0.0000 'International Tables Vol C Tables 4.2.6.8 and 6.1.1.4'
N N 0.0061 0.0033 'International Tables Vol C Tables 4.2.6.8 and 6.1.1.4'
O O 0.0106 0.0060 'International Tables Vol C Tables 4.2.6.8 and 6.1.1.4'
Co Co 0.3494 0.9721 'International Tables Vol C Tables 4.2.6.8 and 6.1.1.4'

loop_
_geom_angle_atom_site_label_1
_geom_angle_atom_site_label_2
_geom_angle_atom_site_label_3
_geom_angle
_geom_angle_site_symmetry_1
_geom_angle_site_symmetry_3
_geom_angle_publ_flag
O1 Co1 O2 87.68(8) . . ?
O1 Co1 N1 173.39(10) . 4_565 ?
O2 Co1 N1 93.56(9) . 4_565 ?
O1 Co1 O4 92.04(9) . . ?
O2 Co1 O4 86.96(8) . . ?
N1 Co1 O4 94.52(9) 4_565 . ?
O1 Co1 O3 101.52(8) . 4_565 ?
O2 Co1 O3 170.12(8) . 4_565 ?
N1 Co1 O3 77.72(8) 4_565 4_565 ?
O4 Co1 O3 89.09(8) . 4_565 ?
O1 Co1 N2 85.91(9) . 1_655 ?
O2 Co1 N2 96.02(9) . 1_655 ?
N1 Co1 N2 87.49(10) 4_565 1_655 ?
O4 Co1 N2 176.31(9) . 1_655 ?
O3 Co1 N2 88.31(9) 4_565 1_655 ?
O5 Co2 O5 180.0 3_565 . ?
O5 Co2 O1W 88.42(8) 3_565 . ?
O5 Co2 O1W 91.58(8) . . ?
O5 Co2 O1W 91.58(8) 3_565 3_565 ?
O5 Co2 O1W 88.42(8) . 3_565 ?
O1W Co2 O1W 180.0 . 3_565 ?
O5 Co2 O3 85.04(8) 3_565 2 ?
O5 Co2 O3 94.96(8) . 2 ?
O1W Co2 O3 89.94(8) . 2 ?
O1W Co2 O3 90.06(8) 3_565 2 ?
O5 Co2 O3 94.96(8) 3_565 4_565 ?
O5 Co2 O3 85.04(8) . 4_565 ?
O1W Co2 O3 90.06(8) . 4_565 ?
O1W Co2 O3 89.94(8) 3_565 4_565 ?
O3 Co2 O3 180.0 2 4_565 ?
C2 O1 Co1 129.23(19) . . ?
C6 O2 Co1 131.77(19) . . ?
C6 O3 Co1 114.83(18) . 4_566 ?
C6 O3 Co2 123.32(18) . 2_545 ?
Co1 O3 Co2 117.98(9) 4_566 2_545 ?
C7 O4 Co1 125.9(2) . . ?
C7 O5 Co2 143.3(2) . . ?
Co2 O1W H1WA 112.2 . . ?
Co2 O1W H1WB 104.3 . . ?
H1WA O1W H1WB 109.5 . . ?
C5 N1 C1 120.8(3) . . ?
C5 N1 Co1 123.7(2) . 4_566 ?
C1 N1 Co1 115.52(19) . 4_566 ?
C11 N2 C10 116.8(3) . . ?
C11 N2 Co1 124.6(2) . 1_455 ?
C10 N2 Co1 118.6(2) . 1_455 ?
N1 C1 C2 121.6(3) . . ?
N1 C1 C6 114.2(2) . . ?
C2 C1 C6 124.2(3) . . ?
O1 C2 C1 125.3(3) . . ?
O1 C2 C3 119.1(3) . . ?
C1 C2 C3 115.7(3) . . ?
C4 C3 C2 121.1(3) . . ?
C4 C3 H3A 119.4 . . ?
C2 C3 H3A 119.4 . . ?
C3 C4 C5 119.4(3) . . ?
C3 C4 H4A 120.3 . . ?
C5 C4 H4A 120.3 . . ?
N1 C5 C4 121.3(3) . . ?
N1 C5 H5A 119.4 . . ?
C4 C5 H5A 119.4 . . ?
O2 C6 O3 121.7(3) . . ?
O2 C6 C1 120.9(3) . . ?
O3 C6 C1 117.4(2) . . ?
O4 C7 O5 127.2(3) . . ?
O4 C7 C8 118.1(3) . . ?
O5 C7 C8 114.6(3) . . ?
C12 C8 C9 117.4(3) . . ?
C12 C8 C7 122.5(3) . . ?
C9 C8 C7 120.1(3) . . ?
C10 C9 C8 120.0(3) . . ?
C10 C9 H9A 120.0 . . ?
C8 C9 H9A 120.0 . . ?
N2 C10 C9 122.9(3) . . ?
N2 C10 H10A 118.5 . . ?
C9 C10 H10A 118.5 . . ?
N2 C11 C12 123.9(3) . . ?
N2 C11 H11A 118.1 . . ?
C12 C11 H11A 118.1 . . ?
C11 C12 C8 118.9(3) . . ?
C11 C12 H12A 120.6 . . ?
C8 C12 H12A 120.6 . . ?

loop_
_geom_bond_atom_site_label_1
_geom_bond_atom_site_label_2
_geom_bond_distance
_geom_bond_site_symmetry_2
_geom_bond_publ_flag
Co1 O1 2.002(2) . ?
Co1 O2 2.060(2) . ?
Co1 N1 2.080(2) 4_565 ?
Co1 O4 2.125(2) . ?
Co1 O3 2.129(2) 4_565 ?
Co1 N2 2.182(3) 1_655 ?
Co2 O5 2.041(2) 3_565 ?
Co2 O5 2.041(2) . ?
Co2 O1W 2.093(2) . ?
Co2 O1W 2.093(2) 3_565 ?
Co2 O3 2.195(2) 2 ?
Co2 O3 2.195(2) 4_565 ?
O1 C2 1.299(3) . ?
O2 C6 1.255(3) . ?
O3 C6 1.283(3) . ?
O3 Co1 2.129(2) 4_566 ?
O3 Co2 2.195(2) 2_545 ?
O4 C7 1.252(4) . ?
O5 C7 1.259(3) . ?
O1W H1WA 0.8516 . ?
O1W H1WB 0.8504 . ?
N1 C5 1.325(4) . ?
N1 C1 1.358(4) . ?
N1 Co1 2.080(2) 4_566 ?
N2 C11 1.339(4) . ?
N2 C10 1.344(4) . ?
N2 Co1 2.182(3) 1_455 ?
C1 C2 1.418(4) . ?
C1 C6 1.491(4) . ?
C2 C3 1.421(4) . ?
C3 C4 1.361(4) . ?
C3 H3A 0.9500 . ?
C4 C5 1.392(4) . ?
C4 H4A 0.9500 . ?
C5 H5A 0.9500 . ?
C7 C8 1.510(4) . ?
C8 C12 1.389(4) . ?
C8 C9 1.389(4) . ?
C9 C10 1.379(5) . ?
C9 H9A 0.9500 . ?
C10 H10A 0.9500 . ?
C11 C12 1.385(4) . ?
C11 H11A 0.9500 . ?
C12 H12A 0.9500 . ?

loop_
_geom_hbond_atom_site_label_D
_geom_hbond_atom_site_label_H
_geom_hbond_atom_site_label_A
_geom_hbond_distance_DH
_geom_hbond_distance_HA
_geom_hbond_distance_DA
_geom_hbond_angle_DHA
_geom_hbond_site_symmetry_A
O1W H1WA O1 0.85 1.74 2.578(3) 168.1 .
O1W H1WB O2 0.85 2.13 2.868(3) 145.7 2
O1W H1WB O4 0.85 2.51 3.171(3) 135.4 2

loop_
_geom_torsion_atom_site_label_1
_geom_torsion_atom_site_label_2
_geom_torsion_atom_site_label_3
_geom_torsion_atom_site_label_4
_geom_torsion
_geom_torsion_site_symmetry_1
_geom_torsion_site_symmetry_2
_geom_torsion_site_symmetry_3
_geom_torsion_site_symmetry_4
_geom_torsion_publ_flag
O2 Co1 O1 C2 5.0(3) . . . . ?
N1 Co1 O1 C2 -96.0(8) 4_565 . . . ?
O4 Co1 O1 C2 91.9(3) . . . . ?
O3 Co1 O1 C2 -178.7(2) 4_565 . . . ?
N2 Co1 O1 C2 -91.2(3) 1_655 . . . ?
O1 Co1 O2 C6 4.8(3) . . . . ?
N1 Co1 O2 C6 178.3(3) 4_565 . . . ?
O4 Co1 O2 C6 -87.3(3) . . . . ?
O3 Co1 O2 C6 -153.9(4) 4_565 . . . ?
N2 Co1 O2 C6 90.5(3) 1_655 . . . ?
O1 Co1 O4 C7 60.9(2) . . . . ?
O2 Co1 O4 C7 148.5(2) . . . . ?
N1 Co1 O4 C7 -118.2(2) 4_565 . . . ?
O3 Co1 O4 C7 -40.6(2) 4_565 . . . ?
N2 Co1 O4 C7 4.7(15) 1_655 . . . ?
O5 Co2 O5 C7 19(10) 3_565 . . . ?
O1W Co2 O5 C7 -97.5(3) . . . . ?
O1W Co2 O5 C7 82.5(3) 3_565 . . . ?
O3 Co2 O5 C7 172.4(3) 2 . . . ?
O3 Co2 O5 C7 -7.6(3) 4_565 . . . ?
C5 N1 C1 C2 -2.8(5) . . . . ?
Co1 N1 C1 C2 176.7(2) 4_566 . . . ?
C5 N1 C1 C6 179.6(3) . . . . ?
Co1 N1 C1 C6 -0.9(3) 4_566 . . . ?
Co1 O1 C2 C1 -8.6(4) . . . . ?
Co1 O1 C2 C3 172.7(2) . . . . ?
N1 C1 C2 O1 -174.8(3) . . . . ?
C6 C1 C2 O1 2.6(5) . . . . ?
N1 C1 C2 C3 4.0(4) . . . . ?
C6 C1 C2 C3 -178.7(3) . . . . ?
O1 C2 C3 C4 176.7(3) . . . . ?
C1 C2 C3 C4 -2.1(5) . . . . ?
C2 C3 C4 C5 -0.8(5) . . . . ?
C1 N1 C5 C4 -0.4(5) . . . . ?
Co1 N1 C5 C4 -179.8(2) 4_566 . . . ?
C3 C4 C5 N1 2.2(5) . . . . ?
Co1 O2 C6 O3 168.6(2) . . . . ?
Co1 O2 C6 C1 -10.4(4) . . . . ?
Co1 O3 C6 O2 173.7(2) 4_566 . . . ?
Co2 O3 C6 O2 -28.9(4) 2_545 . . . ?
Co1 O3 C6 C1 -7.2(3) 4_566 . . . ?
Co2 O3 C6 C1 150.1(2) 2_545 . . . ?
N1 C1 C6 O2 -175.4(3) . . . . ?
C2 C1 C6 O2 7.1(5) . . . . ?
N1 C1 C6 O3 5.5(4) . . . . ?
C2 C1 C6 O3 -172.0(3) . . . . ?
Co1 O4 C7 O5 2.9(4) . . . . ?
Co1 O4 C7 C8 -174.59(18) . . . . ?
Co2 O5 C7 O4 31.8(5) . . . . ?
Co2 O5 C7 C8 -150.7(3) . . . . ?
O4 C7 C8 C12 -0.4(4) . . . . ?
O5 C7 C8 C12 -178.2(3) . . . . ?
O4 C7 C8 C9 179.7(3) . . . . ?
O5 C7 C8 C9 1.9(4) . . . . ?
C12 C8 C9 C10 -1.9(5) . . . . ?
C7 C8 C9 C10 178.0(3) . . . . ?
C11 N2 C10 C9 1.9(5) . . . . ?
Co1 N2 C10 C9 -176.3(3) 1_455 . . . ?
C8 C9 C10 N2 -0.1(5) . . . . ?
C10 N2 C11 C12 -1.8(5) . . . . ?
Co1 N2 C11 C12 176.3(2) 1_455 . . . ?
N2 C11 C12 C8 -0.1(5) . . . . ?
C9 C8 C12 C11 2.0(5) . . . . ?
C7 C8 C12 C11 -177.9(3) . . . . ?
